data_4343928
loop_
_publ_author_name
'Taraba, J.'
'Zak, Z.'

_publ_section_title
;
 Novel cation [N (S O2 N Me3)2]+ and its synthesis and crystal structure.
 Dichloride of imido-bis(sulfuric) acid H N (S O2 Cl)2. Part 1. Crystal
 structures of K N (S O2 Cl)2.(1/2) C H3 C N, K N (S O2 Cl)2.(1/6)C H2
 Cl2, and [P Cl4] [N (S O2 Cl)2]
;
_journal_name_full 'Inorganic Chemistry'
_journal_page_first 3695
_journal_page_last 3700
_journal_volume 45
_journal_year 2006
_chemical_formula_sum 'C6 H18 N4 O7 S2'
_chemical_name_systematic '(N (S O2 N (C H3)3)2) (N O3)'
_space_group_IT_number 2
_symmetry_space_group_name_Hall '-P 1'
_symmetry_space_group_name_H-M 'P -1'
_cell_angle_alpha 105.52
_cell_angle_beta 101.8
_cell_angle_gamma 99.25
_cell_formula_units_Z 2
_cell_length_a 5.729
_cell_length_b 10.567
_cell_length_c 11.677
_cell_volume 649.106
_citation_journal_id_ASTM INOCAJ
_cod_data_source_file Taraba_INOCAJ_2006_780.cif
_cod_data_source_block C6H18N4O7S2
_cod_original_cell_volume 649.1063
_cod_database_code 4343928

loop_
_symmetry_equiv_pos_as_xyz
x,y,z
-x,-y,-z

loop_
_atom_site_label
_atom_site_type_symbol
_atom_site_fract_x
_atom_site_fract_y
_atom_site_fract_z
_atom_site_occupancy
_atom_site_U_iso_or_equiv
H2 H-1 -0.1859 0.1278 0.0733 1 0.0
H17 H-1 0.7197 0.8434 0.4822 1 0.0
H8 H-1 0.3331 0.3938 0.0151 1 0.0
N4 N+5 0.2019 -0.0065 -0.26422 1 0.0
S1 S+6 0.01914 0.40206 0.18611 1 0.0
S2 S+6 0.4583 0.59857 0.30508 1 0.0
O5 O-2 0.3921 0.0031 -0.1886 1 0.0
H6 H-1 0.4388 0.292 0.1822 1 0.0
H1 H-1 -0.2578 0.1966 -0.0315 1 0.0
C3 C+4 0.177 0.3272 -0.023 1 0.0
N2 N-3 0.213 0.5327 0.20158 1 0.0
O4 O-2 0.6214 0.67738 0.26132 1 0.0
O6 O-2 0.0114 0.005 -0.2313 1 0.0
H13 H-1 0.1168 0.7685 0.2892 1 0.0
C6 C+4 0.5989 0.8014 0.5174 1 0.0
C4 C+4 0.1852 0.6597 0.4699 1 0.0
H11 H-1 0.2501 0.5931 0.5037 1 0.0
C5 C+4 0.2627 0.8195 0.3559 1 0.0
N1 N-3 0.0979 0.27225 0.07188 1 0.0
H10 H-1 0.152 0.7285 0.5356 1 0.0
H18 H-1 0.6669 0.7389 0.5559 1 0.0
H7 H-1 0.1972 0.2535 -0.0891 1 0.0
O7 O-2 0.1947 -0.0282 -0.3747 1 0.0
N3 N-3 0.3693 0.72496 0.41656 1 0.0
O1 O-2 -0.2112 0.41309 0.12079 1 0.0
C2 C+4 0.2982 0.2175 0.1335 1 0.0
O3 O-2 0.5473 0.51506 0.37304 1 0.0
C1 C+4 -0.1295 0.1614 0.0109 1 0.0
H5 H-1 0.2376 0.1712 0.1877 1 0.0
H3 H-1 -0.093 0.0877 -0.049 1 0.0
H12 H-1 0.0332 0.6146 0.4053 1 0.0
O2 O-2 0.0335 0.35166 0.28808 1 0.0
H9 H-1 0.0525 0.3704 -0.057 1 0.0
H14 H-1 0.3845 0.8633 0.3223 1 0.0
H16 H-1 0.559 0.8714 0.5795 1 0.0
H15 H-1 0.2175 0.8883 0.4168 1 0.0
H4 H-1 0.3487 0.1536 0.0707 1 0.0
